data_7208881
loop_
_publ_author_name
'Huang, Sheng-Li'
'Zhang, Long'
'Lin, Yue-Jian'
'Jin, Guo-Xin'

_publ_section_title
;
 Discrepant gas adsorption in isostructural heterometallic coordination
 polymers: strong dependence of metal identity
;
_journal_issue 1
_journal_name_full CrystEngComm
_journal_page_first 78
_journal_paper_doi 10.1039/c2ce26072g
_journal_volume 15
_journal_year 2013
_chemical_formula_sum 'C41 H71 N11 Ni O19 Zn2'
_chemical_formula_weight 1211.54
_chemical_name_systematic
;
?
;
_space_group_IT_number 2
_symmetry_cell_setting triclinic
_symmetry_space_group_name_Hall '-P 1'
_symmetry_space_group_name_H-M 'P -1'
_atom_sites_solution_hydrogens geom
_atom_sites_solution_primary direct
_atom_sites_solution_secondary difmap
_audit_creation_method SHELXL-97
_cell_angle_alpha 91.170(2)
_cell_angle_beta 94.449(2)
_cell_angle_gamma 113.834(2)
_cell_formula_units_Z 2
_cell_length_a 11.5109(14)
_cell_length_b 11.5916(14)
_cell_length_c 21.717(3)
_cell_measurement_reflns_used 9889
_cell_measurement_temperature 173(2)
_cell_measurement_theta_max 28.28
_cell_measurement_theta_min 2.24
_cell_volume 2638.3(6)
_computing_cell_refinement 'Bruker SAINT'
_computing_data_collection 'Bruker APEX2'
_computing_data_reduction 'Bruker SAINT'
_computing_molecular_graphics 'Bruker SHELXTL'
_computing_publication_material 'Bruker SHELXTL'
_computing_structure_refinement 'SHELXL-97 (Sheldrick, 1997)'
_computing_structure_solution 'SHELXS-97 (Sheldrick, 1990)'
_diffrn_ambient_temperature 173(2)
_diffrn_measured_fraction_theta_full 0.982
_diffrn_measured_fraction_theta_max 0.982
_diffrn_measurement_device_type 'Bruker APEX-II CCD'
_diffrn_measurement_method '\f and \w scans'
_diffrn_radiation_monochromator graphite
_diffrn_radiation_source 'fine-focus sealed tube'
_diffrn_radiation_type MoK\a
_diffrn_radiation_wavelength 0.71073
_diffrn_reflns_av_R_equivalents 0.0226
_diffrn_reflns_av_sigmaI/netI 0.0443
_diffrn_reflns_limit_h_max 14
_diffrn_reflns_limit_h_min -15
_diffrn_reflns_limit_k_max 15
_diffrn_reflns_limit_k_min -7
_diffrn_reflns_limit_l_max 28
_diffrn_reflns_limit_l_min -28
_diffrn_reflns_number 20238
_diffrn_reflns_theta_full 28.28
_diffrn_reflns_theta_max 28.28
_diffrn_reflns_theta_min 0.94
_diffrn_standards_decay_% 4.36
_exptl_absorpt_coefficient_mu 1.337
_exptl_absorpt_correction_T_max 0.7758
_exptl_absorpt_correction_T_min 0.5488
_exptl_absorpt_correction_type multi-scan
_exptl_absorpt_process_details sadabs
_exptl_crystal_colour purple
_exptl_crystal_density_diffrn 1.525
_exptl_crystal_density_method 'not measured'
_exptl_crystal_description prism
_exptl_crystal_F_000 1268
_exptl_crystal_size_max 0.51
_exptl_crystal_size_mid 0.25
_exptl_crystal_size_min 0.20
_platon_squeeze_details
;
;
_refine_diff_density_max 1.138
_refine_diff_density_min -0.973
_refine_diff_density_rms 0.127
_refine_ls_extinction_method none
_refine_ls_goodness_of_fit_ref 1.066
_refine_ls_hydrogen_treatment mixed
_refine_ls_matrix_type full
_refine_ls_number_parameters 739
_refine_ls_number_reflns 12864
_refine_ls_number_restraints 21
_refine_ls_restrained_S_all 1.071
_refine_ls_R_factor_all 0.0585
_refine_ls_R_factor_gt 0.0497
_refine_ls_shift/su_max 0.003
_refine_ls_shift/su_mean 0.000
_refine_ls_structure_factor_coef Fsqd
_refine_ls_weighting_details 'calc w=1/[\s^2^(Fo^2^)+(0.0904P)^2^+4.0354P] where P=(Fo^2^+2Fc^2^)/3'
_refine_ls_weighting_scheme calc
_refine_ls_wR_factor_gt 0.1532
_refine_ls_wR_factor_ref 0.1611
_reflns_number_gt 10920
_reflns_number_total 12864
_reflns_threshold_expression >2sigma(I)
_cod_data_source_file c2ce26072g.txt
_cod_data_source_block mo_10405a
_cod_depositor_comments
;
The following automatic conversions were performed:

'_symmetry_cell_setting' value 'Triclinic' changed to 'triclinic'
according to /home/saulius/struct/CIF-dictionaries/cif_core.dic
dictionary named 'cif_core.dic' version 2.4.2 from 2011-04-26.

Automatic conversion script
Id: cif_fix_values 1891 2012-01-12 08:04:46Z andrius 
;
_cod_original_sg_symbol_H-M P-1
_cod_database_code 7208881

loop_
_symmetry_equiv_pos_as_xyz
'x, y, z'
'-x, -y, -z'

loop_
_atom_site_label
_atom_site_type_symbol
_atom_site_fract_x
_atom_site_fract_y
_atom_site_fract_z
_atom_site_U_iso_or_equiv
_atom_site_adp_type
_atom_site_occupancy
_atom_site_symmetry_multiplicity
_atom_site_calc_flag
_atom_site_refinement_flags
Zn1 Zn -0.23475(3) 0.19317(3) 0.255912(18) 0.02309(10) Uani 1 1 d .
Zn2 Zn 0.5000 0.5000 0.0000 0.02256(12) Uani 1 2 d S
Zn3 Zn 0.5000 0.5000 0.5000 0.02896(14) Uani 1 2 d S
Ni1 Ni 0.04968(3) -0.08360(3) 0.233129(17) 0.01558(10) Uani 1 1 d .
N1 N 0.1478(2) -0.1970(2) 0.23392(11) 0.0158(4) Uani 1 1 d .
N2 N 0.1979(2) 0.0847(2) 0.21640(11) 0.0170(5) Uani 1 1 d .
N3 N -0.1190(2) -0.2280(2) 0.25390(11) 0.0152(4) Uani 1 1 d .
N4 N -0.4280(3) 0.1200(2) 0.22195(14) 0.0247(5) Uani 1 1 d D
H4' H -0.445(4) 0.188(3) 0.2268(19) 0.030(10) Uiso 1 1 d D
N5 N -0.1994(3) 0.1994(3) 0.16271(15) 0.0291(6) Uani 1 1 d .
H5' H -0.188(3) 0.129(4) 0.1557(17) 0.017(9) Uiso 1 1 d .
N6 N -0.0431(3) 0.2583(3) 0.29023(16) 0.0318(7) Uani 1 1 d .
H6' H -0.016(4) 0.193(4) 0.286(2) 0.031(10) Uiso 1 1 d .
N7 N -0.2712(3) 0.1751(3) 0.34874(14) 0.0270(6) Uani 1 1 d D
H7' H -0.281(4) 0.244(3) 0.362(2) 0.035(11) Uiso 1 1 d D
N8 N 0.6827(2) 0.6020(2) 0.04467(11) 0.0201(5) Uani 1 1 d .
H8' H 0.732(4) 0.664(4) 0.0230(17) 0.017(8) Uiso 1 1 d .
N9 N 0.4292(2) 0.6331(2) 0.02383(12) 0.0214(5) Uani 1 1 d D
H9' H 0.457(5) 0.696(3) -0.0026(19) 0.046(13) Uiso 1 1 d D
N10 N 0.6491(3) 0.5480(3) 0.44277(15) 0.0386(7) Uani 1 1 d D
H10' H 0.608(4) 0.525(4) 0.4050(12) 0.043(13) Uiso 1 1 d D
N11 N 0.4763(4) 0.6679(3) 0.49038(14) 0.0345(7) Uani 1 1 d D
H11' H 0.407(6) 0.660(10) 0.465(4) 0.16(4) Uiso 1 1 d D
O1 O 0.0197(2) -0.1422(2) 0.14077(10) 0.0215(4) Uani 1 1 d .
O2 O 0.0886(3) -0.2396(2) 0.07131(11) 0.0312(5) Uani 1 1 d .
O3 O 0.3763(2) -0.4196(2) 0.32686(11) 0.0306(5) Uani 1 1 d .
O4 O 0.3057(4) -0.3086(4) 0.38636(13) 0.0611(11) Uani 1 1 d .
O5 O 0.1128(2) -0.0089(2) 0.32231(10) 0.0233(4) Uani 1 1 d .
O6 O 0.2080(3) 0.1789(2) 0.37381(11) 0.0340(6) Uani 1 1 d .
O7 O 0.4370(2) 0.4063(2) 0.08830(10) 0.0255(5) Uani 1 1 d .
O8 O 0.3839(3) 0.2047(2) 0.05828(12) 0.0385(6) Uani 1 1 d .
O9 O -0.0671(2) 0.0109(2) 0.23108(11) 0.0238(5) Uani 1 1 d .
O10 O -0.2595(2) -0.0083(2) 0.25353(12) 0.0251(5) Uani 1 1 d .
O11 O -0.3815(2) -0.6358(2) 0.31165(14) 0.0339(6) Uani 1 1 d .
O12 O -0.2176(2) -0.6139(2) 0.25655(13) 0.0291(5) Uani 1 1 d .
O13 O 0.3615(3) 0.4215(3) 0.41756(12) 0.0387(6) Uani 1 1 d D
H13A H 0.368(4) 0.476(4) 0.389(2) 0.031(11) Uiso 1 1 d .
H13B H 0.319(4) 0.349(2) 0.403(2) 0.047(14) Uiso 1 1 d D
C1 C 0.1502(3) -0.2449(3) 0.17761(13) 0.0174(5) Uani 1 1 d .
C2 C 0.2112(3) -0.3237(3) 0.16833(14) 0.0231(6) Uani 1 1 d .
H2 H 0.2129 -0.3551 0.1278 0.028 Uiso 1 1 calc R
C3 C 0.2700(3) -0.3565(3) 0.21893(15) 0.0235(6) Uani 1 1 d .
H3 H 0.3133 -0.4100 0.2135 0.028 Uiso 1 1 calc R
C4 C 0.2648(3) -0.3101(3) 0.27778(14) 0.0201(6) Uani 1 1 d .
C5 C 0.2030(3) -0.2293(3) 0.28308(14) 0.0192(5) Uani 1 1 d .
H5 H 0.1999 -0.1962 0.3230 0.023 Uiso 1 1 calc R
C6 C 0.0806(3) -0.2062(3) 0.12468(14) 0.0199(6) Uani 1 1 d .
C7 C 0.3215(3) -0.3485(3) 0.33490(15) 0.0262(6) Uani 1 1 d .
C8 C 0.2394(3) 0.1646(3) 0.26724(13) 0.0175(5) Uani 1 1 d .
C9 C 0.3272(3) 0.2887(3) 0.26492(14) 0.0257(6) Uani 1 1 d .
H9 H 0.3557 0.3435 0.3012 0.031 Uiso 1 1 calc R
C10 C 0.3726(3) 0.3310(3) 0.20873(15) 0.0250(6) Uani 1 1 d .
H10 H 0.4307 0.4163 0.2059 0.030 Uiso 1 1 calc R
C11 C 0.3330(3) 0.2487(3) 0.15658(13) 0.0186(5) Uani 1 1 d .
C12 C 0.2443(3) 0.1263(3) 0.16263(13) 0.0194(5) Uani 1 1 d .
H12 H 0.2153 0.0696 0.1270 0.023 Uiso 1 1 calc R
C13 C 0.1839(3) 0.1087(3) 0.32641(13) 0.0201(6) Uani 1 1 d .
C14 C 0.3881(3) 0.2900(3) 0.09555(14) 0.0215(6) Uani 1 1 d .
C15 C -0.1451(3) -0.3505(3) 0.26099(13) 0.0171(5) Uani 1 1 d .
H15 H -0.0798 -0.3795 0.2563 0.021 Uiso 1 1 calc R
C16 C -0.2644(3) -0.4368(3) 0.27492(13) 0.0172(5) Uani 1 1 d .
C17 C -0.3585(3) -0.3933(3) 0.28139(13) 0.0182(5) Uani 1 1 d .
H17 H -0.4400 -0.4493 0.2919 0.022 Uiso 1 1 calc R
C18 C -0.3335(3) -0.2676(3) 0.27246(13) 0.0175(5) Uani 1 1 d .
H18 H -0.3979 -0.2368 0.2758 0.021 Uiso 1 1 calc R
C19 C -0.2126(3) -0.1882(2) 0.25862(12) 0.0151(5) Uani 1 1 d .
C20 C -0.1771(3) -0.0499(3) 0.24705(14) 0.0175(5) Uani 1 1 d .
C21 C -0.2903(3) -0.5747(3) 0.28159(15) 0.0212(6) Uani 1 1 d .
C22 C -0.4312(4) 0.0854(4) 0.15605(17) 0.0328(7) Uani 1 1 d .
H22A H -0.5127 0.0777 0.1339 0.039 Uiso 1 1 calc R
H22B H -0.4253 0.0028 0.1517 0.039 Uiso 1 1 calc R
C23 C -0.3204(4) 0.1861(4) 0.12837(18) 0.0380(8) Uani 1 1 d .
H23A H -0.3207 0.1623 0.0843 0.046 Uiso 1 1 calc R
H23B H -0.3290 0.2676 0.1307 0.046 Uiso 1 1 calc R
C24 C -0.0866(4) 0.3120(4) 0.1484(2) 0.0409(9) Uani 1 1 d .
H24A H -0.1017 0.3889 0.1565 0.049 Uiso 1 1 calc R
H24B H -0.0745 0.3065 0.1039 0.049 Uiso 1 1 calc R
C25 C 0.0335(4) 0.3226(4) 0.1869(2) 0.0452(11) Uani 1 1 d .
H25A H 0.0394 0.2398 0.1836 0.054 Uiso 1 1 calc R
H25B H 0.1079 0.3847 0.1684 0.054 Uiso 1 1 calc R
C26 C 0.0445(3) 0.3613(3) 0.2549(2) 0.0408(10) Uani 1 1 d .
H26A H 0.1334 0.3851 0.2728 0.049 Uiso 1 1 calc R
H26B H 0.0245 0.4364 0.2592 0.049 Uiso 1 1 calc R
C27 C -0.0397(4) 0.2905(4) 0.3560(2) 0.0399(9) Uani 1 1 d .
H27A H -0.0456 0.3730 0.3612 0.048 Uiso 1 1 calc R
H27B H 0.0419 0.2977 0.3779 0.048 Uiso 1 1 calc R
C28 C -0.1507(4) 0.1885(4) 0.38338(19) 0.0395(9) Uani 1 1 d .
H28A H -0.1415 0.1073 0.3809 0.047 Uiso 1 1 calc R
H28B H -0.1511 0.2116 0.4275 0.047 Uiso 1 1 calc R
C29 C -0.3840(4) 0.0608(3) 0.36251(17) 0.0303(7) Uani 1 1 d .
H29A H -0.3955 0.0643 0.4071 0.036 Uiso 1 1 calc R
H29B H -0.3682 -0.0154 0.3534 0.036 Uiso 1 1 calc R
C30 C -0.5052(3) 0.0501(3) 0.32487(19) 0.0324(7) Uani 1 1 d .
H30A H -0.5126 0.1319 0.3295 0.039 Uiso 1 1 calc R
H30B H -0.5789 -0.0142 0.3429 0.039 Uiso 1 1 calc R
C31 C -0.5154(3) 0.0153(3) 0.25615(17) 0.0281(7) Uani 1 1 d .
H31A H -0.4952 -0.0594 0.2507 0.034 Uiso 1 1 calc R
H31B H -0.6042 -0.0080 0.2383 0.034 Uiso 1 1 calc R
C32 C 0.7103(3) 0.4302(3) -0.00976(16) 0.0267(6) Uani 1 1 d .
H32A H 0.7486 0.4836 -0.0440 0.032 Uiso 1 1 calc R
H32B H 0.7465 0.3662 -0.0056 0.032 Uiso 1 1 calc R
C33 C 0.7414(3) 0.5115(3) 0.05022(16) 0.0268(6) Uani 1 1 d .
H33A H 0.7087 0.4573 0.0850 0.032 Uiso 1 1 calc R
H33B H 0.8350 0.5572 0.0588 0.032 Uiso 1 1 calc R
C34 C 0.6857(3) 0.6681(3) 0.10452(14) 0.0264(6) Uani 1 1 d .
H34A H 0.7756 0.7173 0.1209 0.032 Uiso 1 1 calc R
H34B H 0.6448 0.6046 0.1346 0.032 Uiso 1 1 calc R
C35 C 0.6181(3) 0.7566(3) 0.09859(15) 0.0280(7) Uani 1 1 d .
H35A H 0.6519 0.8122 0.0644 0.034 Uiso 1 1 calc R
H35B H 0.6404 0.8111 0.1371 0.034 Uiso 1 1 calc R
C36 C 0.4722(3) 0.6934(3) 0.08661(15) 0.0265(6) Uani 1 1 d .
H36A H 0.4380 0.6289 0.1172 0.032 Uiso 1 1 calc R
H36B H 0.4373 0.7578 0.0925 0.032 Uiso 1 1 calc R
C37 C 0.7400(4) 0.6831(5) 0.4483(2) 0.0487(11) Uani 1 1 d .
H37A H 0.8026 0.6979 0.4174 0.058 Uiso 1 1 calc R
H37B H 0.7874 0.7023 0.4899 0.058 Uiso 1 1 calc R
C38 C 0.6742(5) 0.7713(4) 0.4387(2) 0.0497(11) Uani 1 1 d .
H38A H 0.6180 0.7435 0.3995 0.060 Uiso 1 1 calc R
H38B H 0.7401 0.8566 0.4332 0.060 Uiso 1 1 calc R
C39 C 0.5944(5) 0.7826(4) 0.48960(19) 0.0470(11) Uani 1 1 d .
H39A H 0.6451 0.7974 0.5302 0.056 Uiso 1 1 calc R
H39B H 0.5728 0.8561 0.4829 0.056 Uiso 1 1 calc R
C40 C 0.3958(5) 0.6709(4) 0.5396(2) 0.0488(11) Uani 1 1 d .
H40A H 0.3578 0.7323 0.5305 0.059 Uiso 1 1 calc R
H40B H 0.4483 0.6977 0.5798 0.059 Uiso 1 1 calc R
C41 C 0.2915(5) 0.5409(5) 0.5430(2) 0.0500(11) Uani 1 1 d .
H41A H 0.2364 0.5417 0.5756 0.060 Uiso 1 1 calc R
H41B H 0.2381 0.5144 0.5030 0.060 Uiso 1 1 calc R
O14 O 0.2576(4) 0.9676(3) 0.00390(16) 0.0536(8) Uani 1 1 d D
H14A H 0.310(4) 0.953(4) 0.0329(16) 0.038(12) Uiso 1 1 d D
H14B H 0.228(5) 0.895(3) -0.016(2) 0.057 Uiso 1 1 d D
O15 O 0.9264(4) 0.0422(3) 0.08919(15) 0.0508(8) Uani 1 1 d D
H15A H 0.869(4) 0.023(5) 0.059(2) 0.068(18) Uiso 1 1 d D
H15B H 0.934(8) -0.027(4) 0.095(4) 0.15(4) Uiso 1 1 d D
O16 O 0.0446(9) 0.6160(9) 0.4228(6) 0.212(5) Uani 1 1 d U
O17 O 0.0840(8) 0.8713(7) 0.4358(3) 0.118(2) Uani 1 1 d D
H17A H 0.049(4) 0.930(4) 0.460(2) 0.035(11) Uiso 1 1 d .
H17B H 0.161(3) 0.887(6) 0.452(3) 0.053 Uiso 1 1 d D
O18 O 0.3553(8) 0.9132(7) 0.4597(3) 0.130(3) Uani 1 1 d .
O19 O 0.0988(3) 0.2433(5) 0.0239(2) 0.0710(13) Uani 1 1 d D
H19A H 0.090(6) 0.167(5) 0.000(3) 0.059(18) Uiso 1 1 d D
H19B H 0.049(6) 0.203(6) 0.050(3) 0.089 Uiso 1 1 d D

loop_
_atom_site_aniso_label
_atom_site_aniso_U_11
_atom_site_aniso_U_22
_atom_site_aniso_U_33
_atom_site_aniso_U_23
_atom_site_aniso_U_13
_atom_site_aniso_U_12
Zn1 0.01700(18) 0.01529(17) 0.0363(2) 0.00335(14) 0.00496(14) 0.00539(13)
Zn2 0.0182(2) 0.0237(3) 0.0227(2) -0.00424(19) -0.00064(18) 0.0061(2)
Zn3 0.0375(3) 0.0257(3) 0.0208(3) 0.0028(2) 0.0007(2) 0.0101(2)
Ni1 0.01412(17) 0.01090(17) 0.02091(19) 0.00320(13) 0.00355(13) 0.00382(13)
N1 0.0136(10) 0.0131(10) 0.0192(11) 0.0032(8) 0.0033(8) 0.0033(9)
N2 0.0151(11) 0.0133(10) 0.0208(11) 0.0023(9) 0.0030(9) 0.0037(9)
N3 0.0157(11) 0.0110(10) 0.0191(11) 0.0028(8) 0.0032(8) 0.0052(9)
N4 0.0187(12) 0.0144(12) 0.0420(16) 0.0056(11) 0.0029(11) 0.0076(10)
N5 0.0278(14) 0.0198(13) 0.0434(17) 0.0096(12) 0.0123(12) 0.0116(11)
N6 0.0180(13) 0.0155(12) 0.060(2) -0.0011(12) 0.0024(12) 0.0051(10)
N7 0.0269(14) 0.0159(12) 0.0379(15) 0.0033(11) 0.0023(11) 0.0083(11)
N8 0.0189(12) 0.0200(12) 0.0156(11) 0.0033(9) 0.0003(9) 0.0022(10)
N9 0.0209(12) 0.0196(12) 0.0208(12) 0.0033(10) 0.0057(9) 0.0044(10)
N10 0.0411(18) 0.0406(18) 0.0245(15) 0.0005(13) 0.0026(13) 0.0070(15)
N11 0.0505(19) 0.0270(15) 0.0246(14) -0.0025(11) -0.0042(13) 0.0159(14)
O1 0.0204(10) 0.0205(10) 0.0229(10) 0.0046(8) 0.0009(8) 0.0076(8)
O2 0.0418(14) 0.0359(13) 0.0197(11) 0.0034(10) 0.0038(10) 0.0194(12)
O3 0.0320(13) 0.0378(14) 0.0315(12) 0.0097(10) 0.0056(10) 0.0231(11)
O4 0.100(3) 0.097(3) 0.0240(13) -0.0057(15) -0.0095(15) 0.082(3)
O5 0.0270(11) 0.0164(10) 0.0225(10) 0.0030(8) 0.0059(8) 0.0038(9)
O6 0.0445(15) 0.0256(12) 0.0210(11) -0.0005(9) 0.0049(10) 0.0030(11)
O7 0.0275(11) 0.0178(10) 0.0231(11) 0.0051(8) 0.0053(9) 0.0003(9)
O8 0.0568(17) 0.0219(12) 0.0284(13) 0.0028(10) 0.0199(12) 0.0046(12)
O9 0.0220(11) 0.0133(9) 0.0380(12) 0.0091(9) 0.0085(9) 0.0078(8)
O10 0.0206(10) 0.0154(10) 0.0432(13) 0.0067(9) 0.0052(9) 0.0108(9)
O11 0.0294(12) 0.0194(11) 0.0591(17) 0.0186(11) 0.0224(12) 0.0123(10)
O12 0.0262(11) 0.0131(10) 0.0518(15) 0.0061(10) 0.0171(10) 0.0094(9)
O13 0.0570(18) 0.0241(13) 0.0234(12) -0.0006(10) -0.0130(11) 0.0077(12)
C1 0.0131(12) 0.0168(13) 0.0198(13) 0.0027(10) 0.0023(10) 0.0032(10)
C2 0.0279(15) 0.0238(15) 0.0207(14) 0.0015(11) 0.0051(11) 0.0131(13)
C3 0.0206(14) 0.0248(15) 0.0285(15) 0.0010(12) 0.0047(11) 0.0125(12)
C4 0.0183(13) 0.0208(14) 0.0212(14) 0.0045(11) 0.0021(10) 0.0079(11)
C5 0.0173(13) 0.0181(13) 0.0207(13) 0.0015(10) 0.0018(10) 0.0055(11)
C6 0.0187(13) 0.0171(13) 0.0200(13) 0.0038(10) 0.0014(10) 0.0034(11)
C7 0.0258(15) 0.0305(16) 0.0253(15) 0.0018(13) -0.0015(12) 0.0152(13)
C8 0.0168(13) 0.0175(13) 0.0176(13) 0.0018(10) 0.0015(10) 0.0063(11)
C9 0.0286(16) 0.0200(14) 0.0198(14) -0.0031(11) 0.0003(12) 0.0014(12)
C10 0.0229(15) 0.0169(14) 0.0257(15) 0.0018(11) 0.0017(12) -0.0015(12)
C11 0.0157(13) 0.0188(13) 0.0205(13) 0.0059(11) 0.0034(10) 0.0056(11)
C12 0.0206(13) 0.0161(13) 0.0189(13) -0.0014(10) -0.0001(10) 0.0053(11)
C13 0.0210(14) 0.0207(14) 0.0173(13) 0.0047(11) 0.0021(10) 0.0070(11)
C14 0.0197(14) 0.0189(13) 0.0223(14) 0.0046(11) 0.0046(11) 0.0038(11)
C15 0.0156(12) 0.0119(12) 0.0232(13) 0.0026(10) 0.0026(10) 0.0049(10)
C16 0.0182(13) 0.0132(12) 0.0199(13) 0.0024(10) 0.0037(10) 0.0055(10)
C17 0.0157(12) 0.0143(12) 0.0228(13) 0.0031(10) 0.0056(10) 0.0036(10)
C18 0.0173(13) 0.0153(12) 0.0215(13) 0.0011(10) 0.0033(10) 0.0079(11)
C19 0.0174(12) 0.0105(11) 0.0172(12) 0.0024(9) 0.0015(10) 0.0054(10)
C20 0.0174(13) 0.0112(12) 0.0238(14) 0.0039(10) 0.0026(10) 0.0052(10)
C21 0.0183(13) 0.0120(12) 0.0327(16) 0.0054(11) 0.0035(11) 0.0051(11)
C22 0.0310(18) 0.0301(17) 0.0377(19) 0.0037(14) -0.0035(14) 0.0138(15)
C23 0.043(2) 0.042(2) 0.0345(19) 0.0136(16) 0.0067(16) 0.0223(18)
C24 0.041(2) 0.0275(18) 0.060(3) 0.0181(17) 0.0255(19) 0.0159(16)
C25 0.0274(18) 0.0220(17) 0.089(3) 0.0107(19) 0.029(2) 0.0081(14)
C26 0.0187(16) 0.0184(16) 0.082(3) 0.0021(17) 0.0110(17) 0.0033(13)
C27 0.0271(18) 0.0312(19) 0.055(2) -0.0083(17) -0.0108(16) 0.0085(15)
C28 0.037(2) 0.037(2) 0.041(2) -0.0005(16) -0.0098(16) 0.0138(17)
C29 0.0362(18) 0.0168(14) 0.0362(18) 0.0078(13) 0.0091(14) 0.0077(13)
C30 0.0247(16) 0.0197(15) 0.051(2) 0.0072(14) 0.0135(15) 0.0051(13)
C31 0.0151(14) 0.0167(14) 0.048(2) 0.0036(13) 0.0033(13) 0.0022(11)
C32 0.0203(15) 0.0265(16) 0.0329(17) 0.0064(13) 0.0065(12) 0.0083(13)
C33 0.0215(15) 0.0276(16) 0.0288(16) 0.0066(13) -0.0009(12) 0.0076(13)
C34 0.0262(15) 0.0285(16) 0.0161(13) -0.0007(12) -0.0012(11) 0.0033(13)
C35 0.0313(17) 0.0210(15) 0.0224(15) -0.0019(12) 0.0025(12) 0.0011(13)
C36 0.0315(17) 0.0229(15) 0.0217(15) -0.0022(12) 0.0063(12) 0.0070(13)
C37 0.042(2) 0.050(3) 0.036(2) 0.0054(18) 0.0046(17) -0.0014(19)
C38 0.058(3) 0.036(2) 0.035(2) 0.0096(17) 0.0009(19) -0.001(2)
C39 0.067(3) 0.0256(18) 0.035(2) -0.0007(15) -0.0134(19) 0.0085(19)
C40 0.070(3) 0.045(2) 0.038(2) -0.0084(18) 0.004(2) 0.031(2)
C41 0.046(2) 0.058(3) 0.047(2) -0.004(2) 0.0104(19) 0.021(2)
O14 0.061(2) 0.0440(18) 0.0434(18) 0.0038(14) 0.0052(15) 0.0085(16)
O15 0.059(2) 0.0441(18) 0.0441(18) 0.0120(14) -0.0053(15) 0.0172(16)
O16 0.133(6) 0.144(7) 0.375(13) -0.054(8) 0.069(8) 0.067(6)
O17 0.192(7) 0.121(5) 0.080(4) 0.047(4) 0.060(4) 0.093(6)
O18 0.216(8) 0.114(5) 0.097(4) 0.020(4) 0.030(5) 0.101(6)
O19 0.0333(17) 0.095(3) 0.062(2) 0.044(2) 0.0012(16) 0.0016(19)

loop_
_atom_type_symbol
_atom_type_description
_atom_type_scat_dispersion_real
_atom_type_scat_dispersion_imag
_atom_type_scat_source
C C 0.0033 0.0016 'International Tables Vol C Tables 4.2.6.8 and 6.1.1.4'
H H 0.0000 0.0000 'International Tables Vol C Tables 4.2.6.8 and 6.1.1.4'
N N 0.0061 0.0033 'International Tables Vol C Tables 4.2.6.8 and 6.1.1.4'
O O 0.0106 0.0060 'International Tables Vol C Tables 4.2.6.8 and 6.1.1.4'
Ni Ni 0.3393 1.1124 'International Tables Vol C Tables 4.2.6.8 and 6.1.1.4'
Zn Zn 0.2839 1.4301 'International Tables Vol C Tables 4.2.6.8 and 6.1.1.4'

loop_
_geom_angle_atom_site_label_1
_geom_angle_atom_site_label_2
_geom_angle_atom_site_label_3
_geom_angle
_geom_angle_site_symmetry_1
_geom_angle_site_symmetry_3
N7 Zn1 N6 84.95(13) . .
N7 Zn1 N5 176.36(11) . .
N6 Zn1 N5 95.13(13) . .
N7 Zn1 N4 94.61(11) . .
N6 Zn1 N4 177.61(11) . .
N5 Zn1 N4 85.16(12) . .
N7 Zn1 O12 93.17(10) . 1_565
N6 Zn1 O12 89.59(10) . 1_565
N5 Zn1 O12 90.47(11) . 1_565
N4 Zn1 O12 92.77(10) . 1_565
N7 Zn1 O10 87.26(10) . .
N6 Zn1 O10 92.46(10) . .
N5 Zn1 O10 89.10(10) . .
N4 Zn1 O10 85.18(9) . .
O12 Zn1 O10 177.93(9) 1_565 .
N9 Zn2 N9 180.0 . 2_665
N9 Zn2 N8 85.08(10) . 2_665
N9 Zn2 N8 94.92(10) 2_665 2_665
N9 Zn2 N8 94.92(10) . .
N9 Zn2 N8 85.08(10) 2_665 .
N8 Zn2 N8 180.0 2_665 .
N9 Zn2 O7 88.75(9) . .
N9 Zn2 O7 91.25(9) 2_665 .
N8 Zn2 O7 90.46(9) 2_665 .
N8 Zn2 O7 89.54(9) . .
N9 Zn2 O7 91.25(9) . 2_665
N9 Zn2 O7 88.75(9) 2_665 2_665
N8 Zn2 O7 89.54(9) 2_665 2_665
N8 Zn2 O7 90.46(9) . 2_665
O7 Zn2 O7 180.0 . 2_665
N11 Zn3 N11 179.998(1) . 2_666
N11 Zn3 N10 85.27(14) . 2_666
N11 Zn3 N10 94.73(14) 2_666 2_666
N11 Zn3 N10 94.73(14) . .
N11 Zn3 N10 85.27(14) 2_666 .
N10 Zn3 N10 179.999(1) 2_666 .
N11 Zn3 O13 92.40(11) . 2_666
N11 Zn3 O13 87.60(11) 2_666 2_666
N10 Zn3 O13 89.33(13) 2_666 2_666
N10 Zn3 O13 90.67(13) . 2_666
N11 Zn3 O13 87.60(11) . .
N11 Zn3 O13 92.40(11) 2_666 .
N10 Zn3 O13 90.67(13) 2_666 .
N10 Zn3 O13 89.33(13) . .
O13 Zn3 O13 180.0 2_666 .
O9 Ni1 N1 173.41(9) . .
O9 Ni1 O5 87.31(9) . .
N1 Ni1 O5 95.63(9) . .
O9 Ni1 O1 97.82(9) . .
N1 Ni1 O1 80.20(9) . .
O5 Ni1 O1 169.88(9) . .
O9 Ni1 N2 88.08(9) . .
N1 Ni1 N2 98.23(9) . .
O5 Ni1 N2 79.87(9) . .
O1 Ni1 N2 91.54(9) . .
O9 Ni1 N3 80.04(9) . .
N1 Ni1 N3 93.74(9) . .
O5 Ni1 N3 96.60(9) . .
O1 Ni1 N3 92.89(9) . .
N2 Ni1 N3 167.78(9) . .
C5 N1 C1 119.2(2) . .
C5 N1 Ni1 127.6(2) . .
C1 N1 Ni1 113.19(19) . .
C12 N2 C8 118.8(2) . .
C12 N2 Ni1 129.0(2) . .
C8 N2 Ni1 111.74(19) . .
C19 N3 C15 118.6(2) . .
C19 N3 Ni1 112.20(18) . .
C15 N3 Ni1 129.21(19) . .
C22 N4 C31 113.1(3) . .
C22 N4 Zn1 105.5(2) . .
C31 N4 Zn1 115.6(2) . .
C23 N5 C24 114.3(3) . .
C23 N5 Zn1 104.9(2) . .
C24 N5 Zn1 114.2(3) . .
C27 N6 C26 115.0(3) . .
C27 N6 Zn1 105.4(2) . .
C26 N6 Zn1 113.7(3) . .
C28 N7 C29 114.0(3) . .
C28 N7 Zn1 106.0(2) . .
C29 N7 Zn1 115.9(2) . .
C33 N8 C34 113.3(2) . .
C33 N8 Zn2 105.40(19) . .
C34 N8 Zn2 114.9(2) . .
C36 N9 C32 115.0(3) . 2_665
C36 N9 Zn2 115.4(2) . .
C32 N9 Zn2 105.83(19) 2_665 .
C41 N10 C37 114.2(4) 2_666 .
C41 N10 Zn3 104.4(3) 2_666 .
C37 N10 Zn3 115.1(3) . .
C39 N11 C40 114.4(3) . .
C39 N11 Zn3 115.7(3) . .
C40 N11 Zn3 105.0(3) . .
C6 O1 Ni1 115.28(18) . .
C13 O5 Ni1 114.31(19) . .
C14 O7 Zn2 126.7(2) . .
C20 O9 Ni1 115.70(18) . .
C20 O10 Zn1 127.69(19) . .
C21 O12 Zn1 124.7(2) . 1_545
N1 C1 C2 122.1(3) . .
N1 C1 C6 115.3(2) . .
C2 C1 C6 122.6(3) . .
C1 C2 C3 119.1(3) . .
C2 C3 C4 119.1(3) . .
C3 C4 C5 118.2(3) . .
C3 C4 C7 121.2(3) . .
C5 C4 C7 120.6(3) . .
N1 C5 C4 122.2(3) . .
O2 C6 O1 126.8(3) . .
O2 C6 C1 117.7(3) . .
O1 C6 C1 115.4(3) . .
O3 C7 O4 125.6(3) . .
O3 C7 C4 117.3(3) . .
O4 C7 C4 117.1(3) . .
N2 C8 C9 121.7(3) . .
N2 C8 C13 115.3(2) . .
C9 C8 C13 123.0(3) . .
C10 C9 C8 118.8(3) . .
C9 C10 C11 119.9(3) . .
C10 C11 C12 117.8(3) . .
C10 C11 C14 120.9(3) . .
C12 C11 C14 121.2(3) . .
N2 C12 C11 122.9(3) . .
O6 C13 O5 125.1(3) . .
O6 C13 C8 119.2(3) . .
O5 C13 C8 115.7(3) . .
O8 C14 O7 126.4(3) . .
O8 C14 C11 116.6(3) . .
O7 C14 C11 117.0(3) . .
N3 C15 C16 122.5(3) . .
C17 C16 C15 118.1(3) . .
C17 C16 C21 121.1(3) . .
C15 C16 C21 120.8(3) . .
C16 C17 C18 119.9(3) . .
C19 C18 C17 118.3(3) . .
N3 C19 C18 122.6(2) . .
N3 C19 C20 115.2(2) . .
C18 C19 C20 122.1(2) . .
O10 C20 O9 126.4(3) . .
O10 C20 C19 117.1(3) . .
O9 C20 C19 116.5(2) . .
O11 C21 O12 127.6(3) . .
O11 C21 C16 116.0(3) . .
O12 C21 C16 116.4(3) . .
N4 C22 C23 109.3(3) . .
N5 C23 C22 109.5(3) . .
N5 C24 C25 111.6(3) . .
C26 C25 C24 116.6(3) . .
N6 C26 C25 112.2(3) . .
N6 C27 C28 109.4(3) . .
N7 C28 C27 109.3(3) . .
N7 C29 C30 112.0(3) . .
C29 C30 C31 116.2(3) . .
N4 C31 C30 112.5(3) . .
N9 C32 C33 109.6(3) 2_665 .
N8 C33 C32 109.5(3) . .
N8 C34 C35 112.7(3) . .
C34 C35 C36 116.1(3) . .
N9 C36 C35 112.5(3) . .
N10 C37 C38 112.5(4) . .
C37 C38 C39 117.0(4) . .
N11 C39 C38 111.4(3) . .
N11 C40 C41 109.1(3) . .
N10 C41 C40 108.6(4) 2_666 .

loop_
_geom_bond_atom_site_label_1
_geom_bond_atom_site_label_2
_geom_bond_distance
_geom_bond_site_symmetry_2
Zn1 N7 2.088(3) .
Zn1 N6 2.090(3) .
Zn1 N5 2.092(3) .
Zn1 N4 2.099(3) .
Zn1 O12 2.164(2) 1_565
Zn1 O10 2.234(2) .
Zn2 N9 2.089(3) .
Zn2 N9 2.089(3) 2_665
Zn2 N8 2.095(2) 2_665
Zn2 N8 2.095(2) .
Zn2 O7 2.246(2) .
Zn2 O7 2.247(2) 2_665
Zn3 N11 2.084(3) .
Zn3 N11 2.084(3) 2_666
Zn3 N10 2.095(3) 2_666
Zn3 N10 2.095(3) .
Zn3 O13 2.212(3) 2_666
Zn3 O13 2.212(3) .
Ni1 O9 2.047(2) .
Ni1 N1 2.050(2) .
Ni1 O5 2.058(2) .
Ni1 O1 2.062(2) .
Ni1 N2 2.070(2) .
Ni1 N3 2.077(2) .
N1 C5 1.337(4) .
N1 C1 1.339(4) .
N2 C12 1.339(4) .
N2 C8 1.351(4) .
N3 C19 1.342(4) .
N3 C15 1.342(3) .
N4 C22 1.472(5) .
N4 C31 1.484(4) .
N5 C23 1.477(5) .
N5 C24 1.482(5) .
N6 C27 1.463(6) .
N6 C26 1.488(5) .
N7 C28 1.474(5) .
N7 C29 1.489(4) .
N8 C33 1.462(4) .
N8 C34 1.486(4) .
N9 C36 1.473(4) .
N9 C32 1.474(4) 2_665
N10 C41 1.475(6) 2_666
N10 C37 1.487(6) .
N11 C39 1.469(6) .
N11 C40 1.477(6) .
O1 C6 1.268(4) .
O2 C6 1.237(4) .
O3 C7 1.241(4) .
O4 C7 1.255(4) .
O5 C13 1.272(4) .
O6 C13 1.240(4) .
O7 C14 1.252(4) .
O8 C14 1.249(4) .
O9 C20 1.256(4) .
O10 C20 1.242(4) .
O11 C21 1.247(4) .
O12 C21 1.253(4) .
O12 Zn1 2.164(2) 1_545
C1 C2 1.380(4) .
C1 C6 1.528(4) .
C2 C3 1.385(4) .
C3 C4 1.392(4) .
C4 C5 1.393(4) .
C4 C7 1.515(4) .
C8 C9 1.389(4) .
C8 C13 1.518(4) .
C9 C10 1.385(4) .
C10 C11 1.388(4) .
C11 C12 1.389(4) .
C11 C14 1.516(4) .
C15 C16 1.395(4) .
C16 C17 1.382(4) .
C16 C21 1.515(4) .
C17 C18 1.387(4) .
C18 C19 1.384(4) .
C19 C20 1.518(4) .
C22 C23 1.515(5) .
C24 C25 1.518(6) .
C25 C26 1.516(7) .
C27 C28 1.520(6) .
C29 C30 1.520(5) .
C30 C31 1.521(5) .
C32 N9 1.474(4) 2_665
C32 C33 1.523(5) .
C34 C35 1.519(5) .
C35 C36 1.535(5) .
C37 C38 1.507(7) .
C38 C39 1.527(7) .
C40 C41 1.507(7) .
C41 N10 1.475(6) 2_666

loop_
_geom_hbond_atom_site_label_D
_geom_hbond_atom_site_label_H
_geom_hbond_atom_site_label_A
_geom_hbond_distance_DH
_geom_hbond_distance_HA
_geom_hbond_distance_DA
_geom_hbond_angle_DHA
_geom_hbond_site_symmetry_A
O15 H15B O1 0.85(2) 2.17(3) 2.957(4) 154(6) 1_655
C39 H39A O6 0.99 2.52 3.500(5) 171.9 2_666
N9 H9' O8 0.905(19) 2.20(3) 2.967(4) 142(4) 2_665
O15 H15A O14 0.851(19) 1.96(3) 2.778(5) 162(6) 2_665
N8 H8' O19 0.88(4) 2.16(4) 2.968(4) 152(3) 2_665
O19 H19B O15 0.84(2) 2.08(4) 2.865(5) 156(7) 1_455
C34 H34A O1 0.99 2.61 3.586(4) 168.4 1_665
O13 H13A O3 0.89(5) 1.81(5) 2.692(4) 177(4) 1_565
N11 H11' O4 0.91(2) 2.11(5) 2.967(4) 156(9) 1_565
O17 H17B O18 0.88(2) 2.12(3) 2.962(12) 160(6) .
O13 H13B O6 0.83(2) 1.93(2) 2.747(4) 174(5) .
N6 H6' O9 0.93(4) 2.24(4) 3.017(4) 141(4) .

loop_
_platon_squeeze_void_nr
_platon_squeeze_void_average_x
_platon_squeeze_void_average_y
_platon_squeeze_void_average_z
_platon_squeeze_void_volume
_platon_squeeze_void_count_electrons
1 -0.022 0.032 0.445 22.1 2.2
2 0.000 0.500 0.000 30.8 -0.4
3 0.023 0.965 0.559 21.0 2.2
4 0.500 1.000 0.000 27.4 3.3
